data_4122188
loop_
_publ_author_name
'Schmidt, Anna-Corina'
'Heinemann, Frank W.'
'Lukens, Jr, Wayne W'
'Meyer, Karsten'

_publ_section_title
;
 Molecular and Electronic Structure of Dinuclear Uranium Bis-\m-Oxo
 Complexes with Diamond Core Structural Motifs.
;
_journal_issue 34
_journal_name_full 'Journal of the American Chemical Society'
_journal_page_first 11980
_journal_paper_doi 10.1021/ja504528n
_journal_volume 136
_journal_year 2014
_chemical_formula_moiety 'C90 H132 N6 O8 U2, 4(C6 H6)'
_chemical_formula_sum 'C114 H156 N6 O8 U2'
_chemical_formula_weight 2214.51
_chemical_name_systematic
; 
 ? 
;
_space_group_IT_number 2
_symmetry_cell_setting triclinic
_symmetry_space_group_name_Hall '-P 1'
_symmetry_space_group_name_H-M 'P -1'
_atom_sites_solution_hydrogens geom
_atom_sites_solution_primary direct
_atom_sites_solution_secondary difmap
_audit_creation_method SHELXL-97
_cell_angle_alpha 110.565(2)
_cell_angle_beta 90.487(2)
_cell_angle_gamma 91.474(2)
_cell_formula_units_Z 1
_cell_length_a 12.3462(12)
_cell_length_b 12.5960(13)
_cell_length_c 17.7310(17)
_cell_measurement_reflns_used 9883
_cell_measurement_temperature 100(2)
_cell_measurement_theta_max 30.45
_cell_measurement_theta_min 2.35
_cell_volume 2580.4(4)
_computing_cell_refinement 'Bruker SAINT'
_computing_data_collection 'Bruker APEX2'
_computing_data_reduction 'Bruker SAINT'
_computing_molecular_graphics 'SHELXTL 6.12 (Bruker AXS, 2002)'
_computing_publication_material 'SHELXTL 6.12 (Bruker AXS, 2002)'
_computing_structure_refinement 'SHELXTL 6.12 (Bruker AXS, 2002)'
_computing_structure_solution 'SHELXTL 6.12 (Bruker AXS, 2002)'
_diffrn_ambient_temperature 100(2)
_diffrn_detector_area_resol_mean 83.33
_diffrn_measured_fraction_theta_full 0.999
_diffrn_measured_fraction_theta_max 0.999
_diffrn_measurement_device_type 'Bruker Kappa APEX II'
_diffrn_measurement_method '\f and \w scans'
_diffrn_radiation_monochromator 'Quazar focussing montel optics'
_diffrn_radiation_source 'ImuS micro-focus tube'
_diffrn_radiation_type MoK\a
_diffrn_radiation_wavelength 0.71073
_diffrn_reflns_av_R_equivalents 0.0258
_diffrn_reflns_av_sigmaI/netI 0.0248
_diffrn_reflns_limit_h_max 16
_diffrn_reflns_limit_h_min -16
_diffrn_reflns_limit_k_max 17
_diffrn_reflns_limit_k_min -11
_diffrn_reflns_limit_l_max 23
_diffrn_reflns_limit_l_min -23
_diffrn_reflns_number 50719
_diffrn_reflns_theta_full 28.70
_diffrn_reflns_theta_max 28.70
_diffrn_reflns_theta_min 2.04
_exptl_absorpt_coefficient_mu 3.193
_exptl_absorpt_correction_T_max 0.746
_exptl_absorpt_correction_T_min 0.651
_exptl_absorpt_correction_type multi-scan
_exptl_absorpt_process_details 'SADABS, Bruker-AXS, 2008'
_exptl_crystal_colour brown
_exptl_crystal_density_diffrn 1.425
_exptl_crystal_density_method 'not measured'
_exptl_crystal_description block
_exptl_crystal_F_000 1130
_exptl_crystal_size_max 0.16
_exptl_crystal_size_mid 0.10
_exptl_crystal_size_min 0.08
_refine_diff_density_max 0.831
_refine_diff_density_min -0.507
_refine_diff_density_rms 0.071
_refine_ls_extinction_method none
_refine_ls_goodness_of_fit_ref 1.042
_refine_ls_hydrogen_treatment constr
_refine_ls_matrix_type full
_refine_ls_number_parameters 598
_refine_ls_number_reflns 13317
_refine_ls_number_restraints 0
_refine_ls_restrained_S_all 1.042
_refine_ls_R_factor_all 0.0207
_refine_ls_R_factor_gt 0.0180
_refine_ls_shift/su_max 0.002
_refine_ls_shift/su_mean 0.000
_refine_ls_structure_factor_coef Fsqd
_refine_ls_weighting_details 'calc w=1/[\s^2^(Fo^2^)+(0.0200P)^2^+1.2754P] where P=(Fo^2^+2Fc^2^)/3'
_refine_ls_weighting_scheme calc
_refine_ls_wR_factor_gt 0.0428
_refine_ls_wR_factor_ref 0.0437
_reflns_number_gt 12495
_reflns_number_total 13317
_reflns_threshold_expression >2sigma(I)
_cod_data_source_file ja504528n_si_002.cif
_cod_data_source_block acs1201
_cod_depositor_comments 'Adding full bibliography for 4122183--4122197.cif.'
_cod_original_sg_symbol_Hall -P1
_cod_original_sg_symbol_H-M P-1
_cod_database_code 4122188

loop_
_symmetry_equiv_pos_as_xyz
'x, y, z'
'-x, -y, -z'

loop_
_atom_site_label
_atom_site_type_symbol
_atom_site_fract_x
_atom_site_fract_y
_atom_site_fract_z
_atom_site_U_iso_or_equiv
_atom_site_adp_type
_atom_site_occupancy
_atom_site_symmetry_multiplicity
_atom_site_calc_flag
_atom_site_refinement_flags
U1 U 0.382327(5) 0.471880(5) 0.443871(4) 0.01157(2) Uani 1 1 d .
O1 O 0.30255(10) 0.42840(10) 0.53883(7) 0.0160(2) Uani 1 1 d .
O2 O 0.32381(10) 0.30268(10) 0.37495(7) 0.0169(2) Uani 1 1 d .
O3 O 0.46740(10) 0.44584(10) 0.32953(7) 0.0159(2) Uani 1 1 d .
O4 O 0.47348(9) 0.60003(9) 0.52346(7) 0.0136(2) Uani 1 1 d .
N1 N 0.23199(11) 0.63800(12) 0.53126(9) 0.0147(3) Uani 1 1 d .
N2 N 0.18595(12) 0.48618(12) 0.36698(9) 0.0153(3) Uani 1 1 d .
N3 N 0.36308(11) 0.65911(12) 0.40148(9) 0.0138(3) Uani 1 1 d .
C1 C 0.12326(14) 0.58553(15) 0.50672(11) 0.0171(3) Uani 1 1 d .
H1A H 0.0679 0.6373 0.5385 0.020 Uiso 1 1 calc R
H1B H 0.1172 0.5141 0.5181 0.020 Uiso 1 1 calc R
C2 C 0.10215(14) 0.56076(15) 0.41797(11) 0.0169(3) Uani 1 1 d .
H2A H 0.0298 0.5232 0.4027 0.020 Uiso 1 1 calc R
H2B H 0.1018 0.6331 0.4077 0.020 Uiso 1 1 calc R
C3 C 0.22488(14) 0.52950(15) 0.30381(11) 0.0170(3) Uani 1 1 d .
H3A H 0.1625 0.5321 0.2691 0.020 Uiso 1 1 calc R
H3B H 0.2769 0.4757 0.2697 0.020 Uiso 1 1 calc R
C4 C 0.27969(14) 0.64757(14) 0.33742(11) 0.0165(3) Uani 1 1 d .
H4A H 0.3144 0.6647 0.2927 0.020 Uiso 1 1 calc R
H4B H 0.2236 0.7044 0.3598 0.020 Uiso 1 1 calc R
C5 C 0.34385(14) 0.75862(14) 0.47556(10) 0.0157(3) Uani 1 1 d .
H5A H 0.3408 0.8274 0.4609 0.019 Uiso 1 1 calc R
H5B H 0.4061 0.7690 0.5133 0.019 Uiso 1 1 calc R
C6 C 0.24120(14) 0.74808(14) 0.51812(11) 0.0159(3) Uani 1 1 d .
H6A H 0.2399 0.8109 0.5708 0.019 Uiso 1 1 calc R
H6B H 0.1780 0.7552 0.4857 0.019 Uiso 1 1 calc R
C7 C 0.25601(14) 0.66047(14) 0.61824(10) 0.0166(3) Uani 1 1 d .
H7A H 0.2201 0.7310 0.6504 0.020 Uiso 1 1 calc R
H7B H 0.3351 0.6745 0.6276 0.020 Uiso 1 1 calc R
C8 C 0.22168(14) 0.56858(15) 0.64950(11) 0.0159(3) Uani 1 1 d .
C9 C 0.24988(13) 0.45540(14) 0.60914(10) 0.0151(3) Uani 1 1 d .
C10 C 0.22029(14) 0.37247(15) 0.64299(11) 0.0178(3) Uani 1 1 d .
C11 C 0.16838(15) 0.40782(16) 0.71663(12) 0.0209(4) Uani 1 1 d .
H11 H 0.1536 0.3533 0.7413 0.025 Uiso 1 1 calc R
C12 C 0.13695(15) 0.51859(17) 0.75621(11) 0.0204(4) Uani 1 1 d .
C13 C 0.16424(14) 0.59824(15) 0.72079(11) 0.0183(3) Uani 1 1 d .
H13 H 0.1432 0.6745 0.7459 0.022 Uiso 1 1 calc R
C14 C 0.24380(15) 0.24823(15) 0.60300(12) 0.0198(4) Uani 1 1 d .
H14A H 0.2747 0.2206 0.6442 0.024 Uiso 1 1 calc R
H14B H 0.2999 0.2410 0.5621 0.024 Uiso 1 1 calc R
C15 C 0.14533(15) 0.16997(16) 0.56170(12) 0.0230(4) Uani 1 1 d .
C16 C 0.10768(17) 0.19952(18) 0.48931(13) 0.0291(4) Uani 1 1 d .
H16A H 0.0477 0.1479 0.4614 0.044 Uiso 1 1 calc R
H16B H 0.1679 0.1918 0.4523 0.044 Uiso 1 1 calc R
H16C H 0.0833 0.2778 0.5079 0.044 Uiso 1 1 calc R
C17 C 0.18315(18) 0.04708(17) 0.53465(15) 0.0316(5) Uani 1 1 d .
H17A H 0.1237 -0.0047 0.5057 0.047 Uiso 1 1 calc R
H17B H 0.2047 0.0291 0.5820 0.047 Uiso 1 1 calc R
H17C H 0.2451 0.0385 0.4990 0.047 Uiso 1 1 calc R
C18 C 0.05050(16) 0.17954(19) 0.61868(14) 0.0303(5) Uani 1 1 d .
H18A H 0.0238 0.2569 0.6365 0.045 Uiso 1 1 calc R
H18B H 0.0750 0.1620 0.6656 0.045 Uiso 1 1 calc R
H18C H -0.0079 0.1258 0.5904 0.045 Uiso 1 1 calc R
C19 C 0.07540(17) 0.54920(19) 0.83345(12) 0.0273(4) Uani 1 1 d .
H19A H 0.0035 0.5117 0.8226 0.041 Uiso 1 1 calc R
H19B H 0.0676 0.6316 0.8560 0.041 Uiso 1 1 calc R
H19C H 0.1150 0.5242 0.8721 0.041 Uiso 1 1 calc R
C20 C 0.13075(14) 0.37233(15) 0.32956(11) 0.0193(4) Uani 1 1 d .
H20A H 0.0647 0.3820 0.3009 0.023 Uiso 1 1 calc R
H20B H 0.1069 0.3463 0.3735 0.023 Uiso 1 1 calc R
C21 C 0.19425(14) 0.27998(15) 0.27192(11) 0.0191(4) Uani 1 1 d .
C22 C 0.28888(15) 0.24482(14) 0.29908(11) 0.0178(3) Uani 1 1 d .
C23 C 0.34379(15) 0.15050(15) 0.24843(11) 0.0194(4) Uani 1 1 d .
C24 C 0.30001(16) 0.09398(16) 0.17093(12) 0.0241(4) Uani 1 1 d .
H24 H 0.3361 0.0299 0.1363 0.029 Uiso 1 1 calc R
C25 C 0.20621(17) 0.12733(17) 0.14242(12) 0.0259(4) Uani 1 1 d .
C26 C 0.15466(16) 0.22159(16) 0.19407(12) 0.0232(4) Uani 1 1 d .
H26 H 0.0910 0.2467 0.1758 0.028 Uiso 1 1 calc R
C27 C 0.44889(15) 0.11554(15) 0.27587(12) 0.0209(4) Uani 1 1 d .
H27A H 0.4828 0.1833 0.3174 0.025 Uiso 1 1 calc R
H27B H 0.4980 0.0924 0.2294 0.025 Uiso 1 1 calc R
C28 C 0.44350(16) 0.01934(16) 0.31063(13) 0.0261(4) Uani 1 1 d .
C29 C 0.3812(2) 0.0566(2) 0.38878(18) 0.0483(7) Uani 1 1 d .
H29A H 0.3056 0.0688 0.3776 0.072 Uiso 1 1 calc R
H29B H 0.4140 0.1274 0.4262 0.072 Uiso 1 1 calc R
H29C H 0.3840 -0.0024 0.4129 0.072 Uiso 1 1 calc R
C30 C 0.56025(17) -0.00513(17) 0.32865(14) 0.0288(4) Uani 1 1 d .
H30A H 0.5592 -0.0612 0.3554 0.043 Uiso 1 1 calc R
H30B H 0.5965 0.0651 0.3639 0.043 Uiso 1 1 calc R
H30C H 0.5996 -0.0349 0.2781 0.043 Uiso 1 1 calc R
C31 C 0.3904(2) -0.08835(19) 0.25038(19) 0.0450(7) Uani 1 1 d .
H31A H 0.3896 -0.1486 0.2734 0.067 Uiso 1 1 calc R
H31B H 0.4316 -0.1124 0.2005 0.067 Uiso 1 1 calc R
H31C H 0.3159 -0.0731 0.2387 0.067 Uiso 1 1 calc R
C32 C 0.1595(2) 0.0619(2) 0.05959(14) 0.0396(6) Uani 1 1 d .
H32A H 0.0965 0.1009 0.0493 0.059 Uiso 1 1 calc R
H32B H 0.1372 -0.0147 0.0567 0.059 Uiso 1 1 calc R
H32C H 0.2145 0.0571 0.0191 0.059 Uiso 1 1 calc R
C33 C 0.47438(14) 0.68285(14) 0.37734(10) 0.0151(3) Uani 1 1 d .
H33A H 0.4782 0.7623 0.3792 0.018 Uiso 1 1 calc R
H33B H 0.5268 0.6768 0.4181 0.018 Uiso 1 1 calc R
C34 C 0.50996(13) 0.60812(14) 0.29619(10) 0.0149(3) Uani 1 1 d .
C35 C 0.51014(14) 0.49003(15) 0.27653(10) 0.0156(3) Uani 1 1 d .
C36 C 0.55443(14) 0.42176(15) 0.20190(11) 0.0179(3) Uani 1 1 d .
C37 C 0.59475(16) 0.47710(16) 0.15173(11) 0.0211(4) Uani 1 1 d .
H37 H 0.6243 0.4321 0.1018 0.025 Uiso 1 1 calc R
C38 C 0.59434(15) 0.59405(16) 0.17035(11) 0.0210(4) Uani 1 1 d .
C39 C 0.55137(14) 0.65858(15) 0.24356(11) 0.0180(3) Uani 1 1 d .
H39 H 0.5501 0.7387 0.2582 0.022 Uiso 1 1 calc R
C40 C 0.55824(16) 0.29387(15) 0.18064(11) 0.0205(4) Uani 1 1 d .
H40A H 0.4848 0.2669 0.1889 0.025 Uiso 1 1 calc R
H40B H 0.6070 0.2801 0.2206 0.025 Uiso 1 1 calc R
C41 C 0.59458(16) 0.21652(16) 0.09560(12) 0.0242(4) Uani 1 1 d .
C42 C 0.71461(17) 0.23688(18) 0.07940(14) 0.0313(5) Uani 1 1 d .
H42A H 0.7607 0.2228 0.1200 0.047 Uiso 1 1 calc R
H42B H 0.7260 0.3155 0.0823 0.047 Uiso 1 1 calc R
H42C H 0.7333 0.1852 0.0257 0.047 Uiso 1 1 calc R
C43 C 0.58616(18) 0.09305(17) 0.09230(13) 0.0292(4) Uani 1 1 d .
H43A H 0.5109 0.0739 0.1007 0.044 Uiso 1 1 calc R
H43B H 0.6328 0.0841 0.1346 0.044 Uiso 1 1 calc R
H43C H 0.6094 0.0424 0.0395 0.044 Uiso 1 1 calc R
C44 C 0.51995(19) 0.22510(19) 0.02858(13) 0.0329(5) Uani 1 1 d .
H44A H 0.5425 0.1717 -0.0235 0.049 Uiso 1 1 calc R
H44B H 0.5245 0.3025 0.0278 0.049 Uiso 1 1 calc R
H44C H 0.4451 0.2066 0.0386 0.049 Uiso 1 1 calc R
C45 C 0.6404(2) 0.64818(18) 0.11345(13) 0.0318(5) Uani 1 1 d .
H45A H 0.7194 0.6563 0.1205 0.048 Uiso 1 1 calc R
H45B H 0.6098 0.7231 0.1251 0.048 Uiso 1 1 calc R
H45C H 0.6221 0.6003 0.0578 0.048 Uiso 1 1 calc R
C101 C 0.1312(2) 0.4570(2) 0.02379(16) 0.0422(6) Uani 1 1 d .
H101 H 0.0670 0.4354 -0.0085 0.051 Uiso 1 1 calc R
C102 C 0.1792(2) 0.3783(2) 0.04974(16) 0.0444(6) Uani 1 1 d .
H102 H 0.1487 0.3037 0.0356 0.053 Uiso 1 1 calc R
C103 C 0.2706(2) 0.4089(3) 0.09579(15) 0.0460(6) Uani 1 1 d .
H103 H 0.3031 0.3558 0.1153 0.055 Uiso 1 1 calc R
C104 C 0.3173(2) 0.5153(2) 0.11481(13) 0.0402(6) Uani 1 1 d .
H104 H 0.3831 0.5340 0.1455 0.048 Uiso 1 1 calc R
C105 C 0.2692(2) 0.5962(3) 0.08958(15) 0.0482(7) Uani 1 1 d .
H105 H 0.3008 0.6703 0.1035 0.058 Uiso 1 1 calc R
C106 C 0.1728(2) 0.5658(2) 0.04297(15) 0.0437(6) Uani 1 1 d .
H106 H 0.1374 0.6191 0.0252 0.052 Uiso 1 1 calc R
C201 C 0.9577(2) 1.0638(2) 0.26784(18) 0.0506(7) Uani 1 1 d .
H201 H 0.9621 1.1394 0.3052 0.061 Uiso 1 1 calc R
C202 C 0.8600(3) 1.0190(3) 0.2308(2) 0.0627(8) Uani 1 1 d .
H202 H 0.7973 1.0638 0.2425 0.075 Uiso 1 1 calc R
C203 C 0.8531(3) 0.9101(3) 0.1770(2) 0.0725(10) Uani 1 1 d .
H203 H 0.7859 0.8797 0.1510 0.087 Uiso 1 1 calc R
C204 C 0.9434(3) 0.8444(3) 0.1606(2) 0.0719(10) Uani 1 1 d .
H204 H 0.9379 0.7683 0.1240 0.086 Uiso 1 1 calc R
C205 C 1.0429(3) 0.8892(3) 0.19772(19) 0.0599(8) Uani 1 1 d .
H205 H 1.1055 0.8442 0.1863 0.072 Uiso 1 1 calc R
C206 C 1.0493(2) 0.9994(2) 0.25114(17) 0.0476(6) Uani 1 1 d .
H206 H 1.1166 1.0311 0.2764 0.057 Uiso 1 1 calc R

loop_
_atom_site_aniso_label
_atom_site_aniso_U_11
_atom_site_aniso_U_22
_atom_site_aniso_U_33
_atom_site_aniso_U_23
_atom_site_aniso_U_13
_atom_site_aniso_U_12
U1 0.01078(3) 0.01073(3) 0.01318(3) 0.00411(2) 0.00035(2) 0.00119(2)
O1 0.0155(6) 0.0156(6) 0.0177(6) 0.0065(5) 0.0032(5) 0.0021(4)
O2 0.0163(6) 0.0144(6) 0.0188(6) 0.0046(5) -0.0021(5) -0.0003(5)
O3 0.0174(6) 0.0157(6) 0.0150(6) 0.0060(5) 0.0019(5) 0.0014(5)
O4 0.0137(6) 0.0118(5) 0.0154(6) 0.0046(5) 0.0006(5) 0.0017(4)
N1 0.0140(7) 0.0147(6) 0.0173(7) 0.0081(6) 0.0014(6) 0.0011(5)
N2 0.0132(7) 0.0150(7) 0.0170(7) 0.0045(6) 0.0004(6) 0.0010(5)
N3 0.0129(7) 0.0142(6) 0.0142(7) 0.0047(5) 0.0013(5) 0.0012(5)
C1 0.0124(8) 0.0188(8) 0.0211(9) 0.0082(7) 0.0029(7) 0.0023(6)
C2 0.0126(8) 0.0182(8) 0.0202(9) 0.0069(7) -0.0003(7) 0.0023(6)
C3 0.0151(8) 0.0206(8) 0.0159(8) 0.0070(7) -0.0005(6) 0.0020(6)
C4 0.0148(8) 0.0192(8) 0.0174(8) 0.0085(7) -0.0006(7) 0.0026(6)
C5 0.0186(8) 0.0114(7) 0.0171(8) 0.0050(6) 0.0022(7) 0.0020(6)
C6 0.0174(8) 0.0133(7) 0.0180(8) 0.0065(6) 0.0035(7) 0.0038(6)
C7 0.0180(8) 0.0158(8) 0.0151(8) 0.0042(6) 0.0026(7) 0.0024(6)
C8 0.0132(8) 0.0189(8) 0.0168(8) 0.0077(7) -0.0004(6) 0.0004(6)
C9 0.0110(7) 0.0187(8) 0.0162(8) 0.0071(7) 0.0002(6) 0.0004(6)
C10 0.0147(8) 0.0201(8) 0.0207(9) 0.0098(7) -0.0014(7) -0.0002(6)
C11 0.0176(9) 0.0265(9) 0.0229(9) 0.0145(8) -0.0011(7) -0.0026(7)
C12 0.0168(8) 0.0291(9) 0.0163(9) 0.0094(7) 0.0004(7) -0.0009(7)
C13 0.0162(8) 0.0204(8) 0.0172(8) 0.0054(7) -0.0012(7) 0.0006(6)
C14 0.0160(8) 0.0201(8) 0.0265(10) 0.0121(7) -0.0002(7) -0.0003(7)
C15 0.0194(9) 0.0210(9) 0.0291(10) 0.0096(8) -0.0019(8) -0.0010(7)
C16 0.0266(10) 0.0304(10) 0.0289(11) 0.0088(9) -0.0055(8) 0.0027(8)
C17 0.0307(11) 0.0210(9) 0.0431(13) 0.0114(9) -0.0004(10) -0.0010(8)
C18 0.0216(10) 0.0311(11) 0.0384(12) 0.0129(9) -0.0011(9) -0.0080(8)
C19 0.0269(10) 0.0358(11) 0.0199(10) 0.0109(8) 0.0052(8) -0.0017(8)
C20 0.0152(8) 0.0198(8) 0.0216(9) 0.0059(7) -0.0013(7) -0.0004(6)
C21 0.0157(8) 0.0175(8) 0.0228(9) 0.0056(7) -0.0009(7) -0.0017(6)
C22 0.0188(8) 0.0148(8) 0.0193(9) 0.0055(7) -0.0001(7) -0.0022(6)
C23 0.0181(8) 0.0164(8) 0.0230(9) 0.0060(7) 0.0013(7) -0.0014(6)
C24 0.0242(10) 0.0189(9) 0.0246(10) 0.0017(7) 0.0011(8) 0.0012(7)
C25 0.0264(10) 0.0244(9) 0.0230(10) 0.0038(8) -0.0030(8) -0.0009(8)
C26 0.0205(9) 0.0235(9) 0.0245(10) 0.0072(8) -0.0039(8) 0.0001(7)
C27 0.0165(8) 0.0172(8) 0.0266(10) 0.0048(7) 0.0001(7) 0.0007(7)
C28 0.0200(9) 0.0202(9) 0.0398(12) 0.0124(8) 0.0025(8) 0.0038(7)
C29 0.0434(14) 0.0608(17) 0.0621(18) 0.0463(15) 0.0228(13) 0.0253(12)
C30 0.0257(10) 0.0201(9) 0.0379(12) 0.0068(8) -0.0038(9) 0.0045(8)
C31 0.0312(12) 0.0213(10) 0.082(2) 0.0189(12) -0.0206(13) -0.0035(9)
C32 0.0424(13) 0.0364(12) 0.0291(12) -0.0023(10) -0.0102(10) 0.0080(10)
C33 0.0147(8) 0.0149(7) 0.0161(8) 0.0059(6) 0.0022(6) -0.0007(6)
C34 0.0130(8) 0.0177(8) 0.0138(8) 0.0052(6) 0.0005(6) 0.0013(6)
C35 0.0138(8) 0.0183(8) 0.0149(8) 0.0061(7) 0.0003(6) 0.0012(6)
C36 0.0178(8) 0.0191(8) 0.0159(8) 0.0049(7) 0.0008(7) 0.0015(6)
C37 0.0242(9) 0.0226(9) 0.0146(8) 0.0040(7) 0.0035(7) 0.0025(7)
C38 0.0224(9) 0.0249(9) 0.0178(9) 0.0101(7) 0.0034(7) 0.0007(7)
C39 0.0185(8) 0.0175(8) 0.0191(9) 0.0080(7) 0.0004(7) 0.0001(6)
C40 0.0253(9) 0.0161(8) 0.0183(9) 0.0036(7) 0.0043(7) 0.0013(7)
C41 0.0273(10) 0.0200(9) 0.0202(9) 0.0009(7) 0.0015(8) -0.0004(7)
C42 0.0283(11) 0.0270(10) 0.0335(12) 0.0042(9) 0.0082(9) 0.0008(8)
C43 0.0329(11) 0.0214(9) 0.0273(11) 0.0011(8) 0.0054(9) 0.0001(8)
C44 0.0370(12) 0.0321(11) 0.0235(10) 0.0023(9) -0.0021(9) 0.0001(9)
C45 0.0449(13) 0.0288(10) 0.0261(11) 0.0148(9) 0.0120(9) 0.0032(9)
C101 0.0273(12) 0.0581(16) 0.0427(14) 0.0196(13) 0.0032(10) 0.0024(11)
C102 0.0420(14) 0.0547(16) 0.0393(14) 0.0196(12) 0.0125(11) 0.0031(12)
C103 0.0482(15) 0.0640(18) 0.0280(12) 0.0179(12) 0.0105(11) 0.0141(13)
C104 0.0301(12) 0.0647(17) 0.0204(11) 0.0083(11) -0.0023(9) 0.0038(11)
C105 0.0543(17) 0.0538(16) 0.0296(13) 0.0065(12) 0.0077(12) -0.0049(13)
C106 0.0442(14) 0.0570(16) 0.0329(13) 0.0194(12) -0.0017(11) 0.0049(12)
C201 0.0454(15) 0.0419(14) 0.0587(18) 0.0113(13) -0.0005(13) -0.0083(12)
C202 0.0439(16) 0.0589(19) 0.076(2) 0.0135(17) -0.0067(15) -0.0071(14)
C203 0.060(2) 0.074(2) 0.069(2) 0.0099(19) -0.0192(18) -0.0233(18)
C204 0.091(3) 0.056(2) 0.0484(18) -0.0055(15) 0.0013(18) -0.0180(19)
C205 0.0596(19) 0.0582(19) 0.0550(18) 0.0107(15) 0.0190(15) 0.0002(15)
C206 0.0419(15) 0.0503(16) 0.0502(16) 0.0181(13) 0.0019(12) -0.0117(12)

loop_
_atom_type_symbol
_atom_type_description
_atom_type_scat_dispersion_real
_atom_type_scat_dispersion_imag
_atom_type_scat_source
C C 0.0033 0.0016 'International Tables Vol C Tables 4.2.6.8 and 6.1.1.4'
H H 0.0000 0.0000 'International Tables Vol C Tables 4.2.6.8 and 6.1.1.4'
N N 0.0061 0.0033 'International Tables Vol C Tables 4.2.6.8 and 6.1.1.4'
O O 0.0106 0.0060 'International Tables Vol C Tables 4.2.6.8 and 6.1.1.4'
U U -9.6767 9.6646 'International Tables Vol C Tables 4.2.6.8 and 6.1.1.4'

loop_
_geom_angle_atom_site_label_1
_geom_angle_atom_site_label_2
_geom_angle_atom_site_label_3
_geom_angle
_geom_angle_site_symmetry_1
_geom_angle_site_symmetry_3
O4 U1 O2 159.97(5) . .
O4 U1 O1 93.19(5) . .
O2 U1 O1 80.40(5) . .
O4 U1 O4 71.55(5) . 2_666
O2 U1 O4 88.98(4) . 2_666
O1 U1 O4 85.82(4) . 2_666
O4 U1 O3 101.82(5) . .
O2 U1 O3 80.23(5) . .
O1 U1 O3 158.38(4) . .
O4 U1 O3 84.31(4) 2_666 .
O4 U1 N3 72.33(4) . .
O2 U1 N3 126.10(4) . .
O1 U1 N3 129.78(4) . .
O4 U1 N3 129.82(4) 2_666 .
O3 U1 N3 70.39(4) . .
O4 U1 N2 128.21(4) . .
O2 U1 N2 71.43(4) . .
O1 U1 N2 93.56(4) . .
O4 U1 N2 160.19(4) 2_666 .
O3 U1 N2 89.31(4) . .
N3 U1 N2 64.27(4) . .
O4 U1 N1 74.23(4) . .
O2 U1 N1 119.42(4) . .
O1 U1 N1 67.21(4) . .
O4 U1 N1 134.64(4) 2_666 .
O3 U1 N1 131.79(4) . .
N3 U1 N1 62.60(4) . .
N2 U1 N1 61.69(4) . .
O4 U1 U1 37.21(3) . 2_666
O2 U1 U1 123.19(3) . 2_666
O1 U1 U1 89.24(3) . 2_666
O4 U1 U1 34.35(3) 2_666 2_666
O3 U1 U1 93.36(3) . 2_666
N3 U1 U1 103.16(3) . 2_666
N2 U1 U1 165.38(3) . 2_666
N1 U1 U1 106.64(3) . 2_666
C9 O1 U1 152.60(11) . .
C22 O2 U1 137.58(11) . .
C35 O3 U1 149.05(11) . .
U1 O4 U1 108.45(5) . 2_666
C1 N1 C6 110.37(13) . .
C1 N1 C7 111.92(13) . .
C6 N1 C7 107.68(13) . .
C1 N1 U1 106.04(10) . .
C6 N1 U1 115.04(10) . .
C7 N1 U1 105.78(9) . .
C3 N2 C20 110.57(14) . .
C3 N2 C2 111.40(13) . .
C20 N2 C2 105.29(13) . .
C3 N2 U1 101.13(9) . .
C20 N2 U1 111.58(10) . .
C2 N2 U1 116.96(10) . .
C5 N3 C4 111.68(13) . .
C5 N3 C33 103.54(13) . .
C4 N3 C33 112.42(13) . .
C5 N3 U1 108.52(9) . .
C4 N3 U1 114.83(10) . .
C33 N3 U1 105.04(9) . .
N1 C1 C2 110.87(14) . .
N1 C1 H1A 109.5 . .
C2 C1 H1A 109.5 . .
N1 C1 H1B 109.5 . .
C2 C1 H1B 109.5 . .
H1A C1 H1B 108.1 . .
N2 C2 C1 111.84(14) . .
N2 C2 H2A 109.2 . .
C1 C2 H2A 109.2 . .
N2 C2 H2B 109.2 . .
C1 C2 H2B 109.2 . .
H2A C2 H2B 107.9 . .
N2 C3 C4 113.75(14) . .
N2 C3 H3A 108.8 . .
C4 C3 H3A 108.8 . .
N2 C3 H3B 108.8 . .
C4 C3 H3B 108.8 . .
H3A C3 H3B 107.7 . .
N3 C4 C3 113.54(14) . .
N3 C4 H4A 108.9 . .
C3 C4 H4A 108.9 . .
N3 C4 H4B 108.9 . .
C3 C4 H4B 108.9 . .
H4A C4 H4B 107.7 . .
N3 C5 C6 113.94(14) . .
N3 C5 H5A 108.8 . .
C6 C5 H5A 108.8 . .
N3 C5 H5B 108.8 . .
C6 C5 H5B 108.8 . .
H5A C5 H5B 107.7 . .
N1 C6 C5 112.02(13) . .
N1 C6 H6A 109.2 . .
C5 C6 H6A 109.2 . .
N1 C6 H6B 109.2 . .
C5 C6 H6B 109.2 . .
H6A C6 H6B 107.9 . .
N1 C7 C8 116.20(14) . .
N1 C7 H7A 108.2 . .
C8 C7 H7A 108.2 . .
N1 C7 H7B 108.2 . .
C8 C7 H7B 108.2 . .
H7A C7 H7B 107.4 . .
C13 C8 C9 120.52(16) . .
C13 C8 C7 118.61(16) . .
C9 C8 C7 120.84(15) . .
O1 C9 C8 119.27(15) . .
O1 C9 C10 121.86(15) . .
C8 C9 C10 118.86(16) . .
C11 C10 C9 118.22(17) . .
C11 C10 C14 118.92(16) . .
C9 C10 C14 122.86(16) . .
C10 C11 C12 123.66(17) . .
C10 C11 H11 118.2 . .
C12 C11 H11 118.2 . .
C11 C12 C13 117.08(17) . .
C11 C12 C19 120.68(17) . .
C13 C12 C19 122.23(18) . .
C8 C13 C12 121.49(17) . .
C8 C13 H13 119.3 . .
C12 C13 H13 119.3 . .
C10 C14 C15 115.65(15) . .
C10 C14 H14A 108.4 . .
C15 C14 H14A 108.4 . .
C10 C14 H14B 108.4 . .
C15 C14 H14B 108.4 . .
H14A C14 H14B 107.4 . .
C16 C15 C18 109.49(17) . .
C16 C15 C17 110.75(17) . .
C18 C15 C17 107.42(17) . .
C16 C15 C14 109.05(16) . .
C18 C15 C14 112.86(17) . .
C17 C15 C14 107.25(16) . .
C15 C16 H16A 109.5 . .
C15 C16 H16B 109.5 . .
H16A C16 H16B 109.5 . .
C15 C16 H16C 109.5 . .
H16A C16 H16C 109.5 . .
H16B C16 H16C 109.5 . .
C15 C17 H17A 109.5 . .
C15 C17 H17B 109.5 . .
H17A C17 H17B 109.5 . .
C15 C17 H17C 109.5 . .
H17A C17 H17C 109.5 . .
H17B C17 H17C 109.5 . .
C15 C18 H18A 109.5 . .
C15 C18 H18B 109.5 . .
H18A C18 H18B 109.5 . .
C15 C18 H18C 109.5 . .
H18A C18 H18C 109.5 . .
H18B C18 H18C 109.5 . .
C12 C19 H19A 109.5 . .
C12 C19 H19B 109.5 . .
H19A C19 H19B 109.5 . .
C12 C19 H19C 109.5 . .
H19A C19 H19C 109.5 . .
H19B C19 H19C 109.5 . .
N2 C20 C21 117.51(15) . .
N2 C20 H20A 107.9 . .
C21 C20 H20A 107.9 . .
N2 C20 H20B 107.9 . .
C21 C20 H20B 107.9 . .
H20A C20 H20B 107.2 . .
C26 C21 C22 119.76(17) . .
C26 C21 C20 120.56(16) . .
C22 C21 C20 119.39(16) . .
O2 C22 C21 117.93(16) . .
O2 C22 C23 121.68(16) . .
C21 C22 C23 120.38(17) . .
C24 C23 C22 117.63(17) . .
C24 C23 C27 121.66(17) . .
C22 C23 C27 120.65(16) . .
C25 C24 C23 123.13(18) . .
C25 C24 H24 118.4 . .
C23 C24 H24 118.4 . .
C24 C25 C26 117.57(18) . .
C24 C25 C32 121.54(19) . .
C26 C25 C32 120.86(19) . .
C25 C26 C21 121.54(18) . .
C25 C26 H26 119.2 . .
C21 C26 H26 119.2 . .
C23 C27 C28 117.71(15) . .
C23 C27 H27A 107.9 . .
C28 C27 H27A 107.9 . .
C23 C27 H27B 107.9 . .
C28 C27 H27B 107.9 . .
H27A C27 H27B 107.2 . .
C29 C28 C31 110.0(2) . .
C29 C28 C30 108.76(19) . .
C31 C28 C30 109.20(17) . .
C29 C28 C27 110.14(17) . .
C31 C28 C27 111.11(18) . .
C30 C28 C27 107.57(16) . .
C28 C29 H29A 109.5 . .
C28 C29 H29B 109.5 . .
H29A C29 H29B 109.5 . .
C28 C29 H29C 109.5 . .
H29A C29 H29C 109.5 . .
H29B C29 H29C 109.5 . .
C28 C30 H30A 109.5 . .
C28 C30 H30B 109.5 . .
H30A C30 H30B 109.5 . .
C28 C30 H30C 109.5 . .
H30A C30 H30C 109.5 . .
H30B C30 H30C 109.5 . .
C28 C31 H31A 109.5 . .
C28 C31 H31B 109.5 . .
H31A C31 H31B 109.5 . .
C28 C31 H31C 109.5 . .
H31A C31 H31C 109.5 . .
H31B C31 H31C 109.5 . .
C25 C32 H32A 109.5 . .
C25 C32 H32B 109.5 . .
H32A C32 H32B 109.5 . .
C25 C32 H32C 109.5 . .
H32A C32 H32C 109.5 . .
H32B C32 H32C 109.5 . .
C34 C33 N3 116.46(14) . .
C34 C33 H33A 108.2 . .
N3 C33 H33A 108.2 . .
C34 C33 H33B 108.2 . .
N3 C33 H33B 108.2 . .
H33A C33 H33B 107.3 . .
C39 C34 C35 120.99(16) . .
C39 C34 C33 118.60(15) . .
C35 C34 C33 120.19(15) . .
O3 C35 C34 118.29(15) . .
O3 C35 C36 122.75(15) . .
C34 C35 C36 118.96(16) . .
C37 C36 C35 117.44(16) . .
C37 C36 C40 122.87(16) . .
C35 C36 C40 119.68(16) . .
C38 C37 C36 124.10(17) . .
C38 C37 H37 117.9 . .
C36 C37 H37 117.9 . .
C39 C38 C37 117.29(17) . .
C39 C38 C45 121.52(17) . .
C37 C38 C45 121.18(17) . .
C38 C39 C34 121.22(17) . .
C38 C39 H39 119.4 . .
C34 C39 H39 119.4 . .
C36 C40 C41 120.37(16) . .
C36 C40 H40A 107.2 . .
C41 C40 H40A 107.2 . .
C36 C40 H40B 107.2 . .
C41 C40 H40B 107.2 . .
H40A C40 H40B 106.9 . .
C44 C41 C43 106.98(17) . .
C44 C41 C42 111.41(18) . .
C43 C41 C42 105.33(17) . .
C44 C41 C40 111.94(17) . .
C43 C41 C40 107.70(16) . .
C42 C41 C40 113.00(16) . .
C41 C42 H42A 109.5 . .
C41 C42 H42B 109.5 . .
H42A C42 H42B 109.5 . .
C41 C42 H42C 109.5 . .
H42A C42 H42C 109.5 . .
H42B C42 H42C 109.5 . .
C41 C43 H43A 109.5 . .
C41 C43 H43B 109.5 . .
H43A C43 H43B 109.5 . .
C41 C43 H43C 109.5 . .
H43A C43 H43C 109.5 . .
H43B C43 H43C 109.5 . .
C41 C44 H44A 109.5 . .
C41 C44 H44B 109.5 . .
H44A C44 H44B 109.5 . .
C41 C44 H44C 109.5 . .
H44A C44 H44C 109.5 . .
H44B C44 H44C 109.5 . .
C38 C45 H45A 109.5 . .
C38 C45 H45B 109.5 . .
H45A C45 H45B 109.5 . .
C38 C45 H45C 109.5 . .
H45A C45 H45C 109.5 . .
H45B C45 H45C 109.5 . .
C106 C101 C102 122.4(3) . .
C106 C101 H101 118.8 . .
C102 C101 H101 118.8 . .
C103 C102 C101 118.9(3) . .
C103 C102 H102 120.6 . .
C101 C102 H102 120.6 . .
C102 C103 C104 121.2(3) . .
C102 C103 H103 119.4 . .
C104 C103 H103 119.4 . .
C103 C104 C105 120.6(2) . .
C103 C104 H104 119.7 . .
C105 C104 H104 119.7 . .
C104 C105 C106 118.6(3) . .
C104 C105 H105 120.7 . .
C106 C105 H105 120.7 . .
C101 C106 C105 118.3(3) . .
C101 C106 H106 120.8 . .
C105 C106 H106 120.8 . .
C202 C201 C206 120.4(3) . .
C202 C201 H201 119.8 . .
C206 C201 H201 119.8 . .
C203 C202 C201 120.0(3) . .
C203 C202 H202 120.0 . .
C201 C202 H202 120.0 . .
C202 C203 C204 120.2(3) . .
C202 C203 H203 119.9 . .
C204 C203 H203 119.9 . .
C203 C204 C205 120.2(3) . .
C203 C204 H204 119.9 . .
C205 C204 H204 119.9 . .
C206 C205 C204 119.1(3) . .
C206 C205 H205 120.4 . .
C204 C205 H205 120.4 . .
C205 C206 C201 120.0(3) . .
C205 C206 H206 120.0 . .
C201 C206 H206 120.0 . .

loop_
_geom_bond_atom_site_label_1
_geom_bond_atom_site_label_2
_geom_bond_distance
_geom_bond_site_symmetry_2
U1 O4 2.0354(12) .
U1 O2 2.1526(12) .
U1 O1 2.1802(12) .
U1 O4 2.1815(11) 2_666
U1 O3 2.2154(12) .
U1 N3 2.7302(14) .
U1 N2 2.8122(14) .
U1 N1 2.8627(14) .
U1 U1 3.4222(3) 2_666
O1 C9 1.349(2) .
O2 C22 1.346(2) .
O3 C35 1.353(2) .
O4 U1 2.1815(11) 2_666
N1 C1 1.473(2) .
N1 C6 1.486(2) .
N1 C7 1.493(2) .
N2 C3 1.486(2) .
N2 C20 1.495(2) .
N2 C2 1.496(2) .
N3 C5 1.489(2) .
N3 C4 1.492(2) .
N3 C33 1.497(2) .
C1 C2 1.512(2) .
C1 H1A 0.9900 .
C1 H1B 0.9900 .
C2 H2A 0.9900 .
C2 H2B 0.9900 .
C3 C4 1.531(2) .
C3 H3A 0.9900 .
C3 H3B 0.9900 .
C4 H4A 0.9900 .
C4 H4B 0.9900 .
C5 C6 1.507(2) .
C5 H5A 0.9900 .
C5 H5B 0.9900 .
C6 H6A 0.9900 .
C6 H6B 0.9900 .
C7 C8 1.502(2) .
C7 H7A 0.9900 .
C7 H7B 0.9900 .
C8 C13 1.392(2) .
C8 C9 1.407(2) .
C9 C10 1.418(2) .
C10 C11 1.391(3) .
C10 C14 1.511(2) .
C11 C12 1.391(3) .
C11 H11 0.9500 .
C12 C13 1.394(3) .
C12 C19 1.505(3) .
C13 H13 0.9500 .
C14 C15 1.550(3) .
C14 H14A 0.9900 .
C14 H14B 0.9900 .
C15 C16 1.529(3) .
C15 C18 1.532(3) .
C15 C17 1.537(3) .
C16 H16A 0.9800 .
C16 H16B 0.9800 .
C16 H16C 0.9800 .
C17 H17A 0.9800 .
C17 H17B 0.9800 .
C17 H17C 0.9800 .
C18 H18A 0.9800 .
C18 H18B 0.9800 .
C18 H18C 0.9800 .
C19 H19A 0.9800 .
C19 H19B 0.9800 .
C19 H19C 0.9800 .
C20 C21 1.496(3) .
C20 H20A 0.9900 .
C20 H20B 0.9900 .
C21 C26 1.394(3) .
C21 C22 1.400(2) .
C22 C23 1.407(2) .
C23 C24 1.403(3) .
C23 C27 1.511(3) .
C24 C25 1.392(3) .
C24 H24 0.9500 .
C25 C26 1.392(3) .
C25 C32 1.510(3) .
C26 H26 0.9500 .
C27 C28 1.541(3) .
C27 H27A 0.9900 .
C27 H27B 0.9900 .
C28 C29 1.520(3) .
C28 C31 1.528(3) .
C28 C30 1.536(3) .
C29 H29A 0.9800 .
C29 H29B 0.9800 .
C29 H29C 0.9800 .
C30 H30A 0.9800 .
C30 H30B 0.9800 .
C30 H30C 0.9800 .
C31 H31A 0.9800 .
C31 H31B 0.9800 .
C31 H31C 0.9800 .
C32 H32A 0.9800 .
C32 H32B 0.9800 .
C32 H32C 0.9800 .
C33 C34 1.493(2) .
C33 H33A 0.9900 .
C33 H33B 0.9900 .
C34 C39 1.394(2) .
C34 C35 1.404(2) .
C35 C36 1.424(2) .
C36 C37 1.397(3) .
C36 C40 1.522(2) .
C37 C38 1.392(3) .
C37 H37 0.9500 .
C38 C39 1.385(3) .
C38 C45 1.510(3) .
C39 H39 0.9500 .
C40 C41 1.558(3) .
C40 H40A 0.9900 .
C40 H40B 0.9900 .
C41 C44 1.533(3) .
C41 C43 1.537(3) .
C41 C42 1.544(3) .
C42 H42A 0.9800 .
C42 H42B 0.9800 .
C42 H42C 0.9800 .
C43 H43A 0.9800 .
C43 H43B 0.9800 .
C43 H43C 0.9800 .
C44 H44A 0.9800 .
C44 H44B 0.9800 .
C44 H44C 0.9800 .
C45 H45A 0.9800 .
C45 H45B 0.9800 .
C45 H45C 0.9800 .
C101 C106 1.375(4) .
C101 C102 1.376(4) .
C101 H101 0.9500 .
C102 C103 1.352(4) .
C102 H102 0.9500 .
C103 C104 1.372(4) .
C103 H103 0.9500 .
C104 C105 1.392(4) .
C104 H104 0.9500 .
C105 C106 1.409(4) .
C105 H105 0.9500 .
C106 H106 0.9500 .
C201 C202 1.377(4) .
C201 C206 1.381(4) .
C201 H201 0.9500 .
C202 C203 1.368(5) .
C202 H202 0.9500 .
C203 C204 1.376(5) .
C203 H203 0.9500 .
C204 C205 1.397(5) .
C204 H204 0.9500 .
C205 C206 1.379(4) .
C205 H205 0.9500 .
C206 H206 0.9500 .

loop_
_geom_torsion_atom_site_label_1
_geom_torsion_atom_site_label_2
_geom_torsion_atom_site_label_3
_geom_torsion_atom_site_label_4
_geom_torsion
_geom_torsion_site_symmetry_1
_geom_torsion_site_symmetry_4
O4 U1 O1 C9 47.7(2) . .
O2 U1 O1 C9 -151.4(2) . .
O4 U1 O1 C9 118.9(2) 2_666 .
O3 U1 O1 C9 -178.1(2) . .
N3 U1 O1 C9 -21.9(3) . .
N2 U1 O1 C9 -81.0(2) . .
N1 U1 O1 C9 -23.7(2) . .
U1 U1 O1 C9 84.7(2) 2_666 .
O4 U1 O2 C22 -139.16(17) . .
O1 U1 O2 C22 148.24(17) . .
O4 U1 O2 C22 -125.83(16) 2_666 .
O3 U1 O2 C22 -41.43(16) . .
N3 U1 O2 C22 15.41(18) . .
N2 U1 O2 C22 51.16(16) . .
N1 U1 O2 C22 91.36(17) . .
U1 U1 O2 C22 -129.04(15) 2_666 .
O4 U1 O3 C35 -51.0(2) . .
O2 U1 O3 C35 149.2(2) . .
O1 U1 O3 C35 175.93(18) . .
O4 U1 O3 C35 -120.8(2) 2_666 .
N3 U1 O3 C35 15.1(2) . .
N2 U1 O3 C35 78.0(2) . .
N1 U1 O3 C35 28.3(2) . .
U1 U1 O3 C35 -87.6(2) 2_666 .
O2 U1 O4 U1 14.07(16) . 2_666
O1 U1 O4 U1 84.52(5) . 2_666
O4 U1 O4 U1 0.0 2_666 2_666
O3 U1 O4 U1 -79.83(5) . 2_666
N3 U1 O4 U1 -144.57(6) . 2_666
N2 U1 O4 U1 -178.41(4) . 2_666
N1 U1 O4 U1 149.75(6) . 2_666
O4 U1 N1 C1 -172.12(11) . .
O2 U1 N1 C1 -8.06(11) . .
O1 U1 N1 C1 -71.67(10) . .
O4 U1 N1 C1 -129.93(10) 2_666 .
O3 U1 N1 C1 95.98(11) . .
N3 U1 N1 C1 109.94(11) . .
N2 U1 N1 C1 35.97(10) . .
U1 U1 N1 C1 -153.59(9) 2_666 .
O4 U1 N1 C6 65.59(11) . .
O2 U1 N1 C6 -130.35(11) . .
O1 U1 N1 C6 166.04(12) . .
O4 U1 N1 C6 107.78(11) 2_666 .
O3 U1 N1 C6 -26.31(13) . .
N3 U1 N1 C6 -12.35(10) . .
N2 U1 N1 C6 -86.32(11) . .
U1 U1 N1 C6 84.13(11) 2_666 .
O4 U1 N1 C7 -53.11(10) . .
O2 U1 N1 C7 110.95(10) . .
O1 U1 N1 C7 47.34(10) . .
O4 U1 N1 C7 -10.92(12) 2_666 .
O3 U1 N1 C7 -145.01(9) . .
N3 U1 N1 C7 -131.05(11) . .
N2 U1 N1 C7 154.98(11) . .
U1 U1 N1 C7 -34.58(10) 2_666 .
O4 U1 N2 C3 76.72(11) . .
O2 U1 N2 C3 -107.76(10) . .
O1 U1 N2 C3 173.61(10) . .
O4 U1 N2 C3 -98.82(15) 2_666 .
O3 U1 N2 C3 -27.84(10) . .
N3 U1 N2 C3 40.64(9) . .
N1 U1 N2 C3 111.93(10) . .
U1 U1 N2 C3 72.90(16) 2_666 .
O4 U1 N2 C20 -165.72(10) . .
O2 U1 N2 C20 9.81(11) . .
O1 U1 N2 C20 -68.83(11) . .
O4 U1 N2 C20 18.74(19) 2_666 .
O3 U1 N2 C20 89.73(11) . .
N3 U1 N2 C20 158.20(12) . .
N1 U1 N2 C20 -130.50(12) . .
U1 U1 N2 C20 -169.53(9) 2_666 .
O4 U1 N2 C2 -44.43(13) . .
O2 U1 N2 C2 131.09(12) . .
O1 U1 N2 C2 52.46(11) . .
O4 U1 N2 C2 140.03(13) 2_666 .
O3 U1 N2 C2 -148.99(11) . .
N3 U1 N2 C2 -80.51(11) . .
N1 U1 N2 C2 -9.22(10) . .
U1 U1 N2 C2 -48.25(19) 2_666 .
O4 U1 N3 C5 -45.61(10) . .
O2 U1 N3 C5 143.27(10) . .
O1 U1 N3 C5 33.48(12) . .
O4 U1 N3 C5 -91.34(11) 2_666 .
O3 U1 N3 C5 -155.60(11) . .
N2 U1 N3 C5 105.33(11) . .
N1 U1 N3 C5 35.41(10) . .
U1 U1 N3 C5 -66.71(10) 2_666 .
O4 U1 N3 C4 -171.36(12) . .
O2 U1 N3 C4 17.52(13) . .
O1 U1 N3 C4 -92.28(12) . .
O4 U1 N3 C4 142.91(10) 2_666 .
O3 U1 N3 C4 78.65(11) . .
N2 U1 N3 C4 -20.42(10) . .
N1 U1 N3 C4 -90.34(11) . .
U1 U1 N3 C4 167.54(10) 2_666 .
O4 U1 N3 C33 64.62(10) . .
O2 U1 N3 C33 -106.50(10) . .
O1 U1 N3 C33 143.71(9) . .
O4 U1 N3 C33 18.89(12) 2_666 .
O3 U1 N3 C33 -45.37(9) . .
N2 U1 N3 C33 -144.44(11) . .
N1 U1 N3 C33 145.64(11) . .
U1 U1 N3 C33 43.52(10) 2_666 .
C6 N1 C1 C2 61.63(17) . .
C7 N1 C1 C2 -178.46(13) . .
U1 N1 C1 C2 -63.58(14) . .
C3 N2 C2 C1 -134.15(15) . .
C20 N2 C2 C1 105.96(16) . .
U1 N2 C2 C1 -18.56(17) . .
N1 C1 C2 N2 56.99(18) . .
C20 N2 C3 C4 178.38(14) . .
C2 N2 C3 C4 61.66(18) . .
U1 N2 C3 C4 -63.32(14) . .
C5 N3 C4 C3 -127.51(15) . .
C33 N3 C4 C3 116.60(15) . .
U1 N3 C4 C3 -3.41(17) . .
N2 C3 C4 N3 48.78(19) . .
C4 N3 C5 C6 66.04(18) . .
C33 N3 C5 C6 -172.77(14) . .
U1 N3 C5 C6 -61.53(15) . .
C1 N1 C6 C5 -132.50(15) . .
C7 N1 C6 C5 105.06(16) . .
U1 N1 C6 C5 -12.58(17) . .
N3 C5 C6 N1 49.91(19) . .
C1 N1 C7 C8 42.09(19) . .
C6 N1 C7 C8 163.56(14) . .
U1 N1 C7 C8 -72.96(15) . .
N1 C7 C8 C13 -131.58(16) . .
N1 C7 C8 C9 50.5(2) . .
U1 O1 C9 C8 4.3(3) . .
U1 O1 C9 C10 -176.87(16) . .
C13 C8 C9 O1 177.91(15) . .
C7 C8 C9 O1 -4.2(2) . .
C13 C8 C9 C10 -1.0(2) . .
C7 C8 C9 C10 176.94(15) . .
O1 C9 C10 C11 178.53(16) . .
C8 C9 C10 C11 -2.6(2) . .
O1 C9 C10 C14 -0.8(3) . .
C8 C9 C10 C14 178.08(16) . .
C9 C10 C11 C12 4.7(3) . .
C14 C10 C11 C12 -175.91(17) . .
C10 C11 C12 C13 -3.0(3) . .
C10 C11 C12 C19 176.47(18) . .
C9 C8 C13 C12 2.8(3) . .
C7 C8 C13 C12 -175.19(16) . .
C11 C12 C13 C8 -0.8(3) . .
C19 C12 C13 C8 179.69(17) . .
C11 C10 C14 C15 76.1(2) . .
C9 C10 C14 C15 -104.6(2) . .
C10 C14 C15 C16 67.0(2) . .
C10 C14 C15 C18 -54.9(2) . .
C10 C14 C15 C17 -172.98(17) . .
C3 N2 C20 C21 57.2(2) . .
C2 N2 C20 C21 177.61(15) . .
U1 N2 C20 C21 -54.55(18) . .
N2 C20 C21 C26 -124.71(19) . .
N2 C20 C21 C22 61.5(2) . .
U1 O2 C22 C21 -63.7(2) . .
U1 O2 C22 C23 117.39(17) . .
C26 C21 C22 O2 -179.28(16) . .
C20 C21 C22 O2 -5.5(2) . .
C26 C21 C22 C23 -0.4(3) . .
C20 C21 C22 C23 173.41(16) . .
O2 C22 C23 C24 178.61(16) . .
C21 C22 C23 C24 -0.2(3) . .
O2 C22 C23 C27 -4.2(3) . .
C21 C22 C23 C27 177.00(17) . .
C22 C23 C24 C25 0.4(3) . .
C27 C23 C24 C25 -176.84(18) . .
C23 C24 C25 C26 0.1(3) . .
C23 C24 C25 C32 -177.9(2) . .
C24 C25 C26 C21 -0.8(3) . .
C32 C25 C26 C21 177.3(2) . .
C22 C21 C26 C25 0.9(3) . .
C20 C21 C26 C25 -172.79(18) . .
C24 C23 C27 C28 -85.3(2) . .
C22 C23 C27 C28 97.5(2) . .
C23 C27 C28 C29 -65.2(2) . .
C23 C27 C28 C31 56.9(2) . .
C23 C27 C28 C30 176.38(17) . .
C5 N3 C33 C34 -169.41(14) . .
C4 N3 C33 C34 -48.71(19) . .
U1 N3 C33 C34 76.82(14) . .
N3 C33 C34 C39 128.76(16) . .
N3 C33 C34 C35 -56.6(2) . .
U1 O3 C35 C34 3.9(3) . .
U1 O3 C35 C36 -175.76(14) . .
C39 C34 C35 O3 -179.05(15) . .
C33 C34 C35 O3 6.5(2) . .
C39 C34 C35 C36 0.6(3) . .
C33 C34 C35 C36 -173.86(15) . .
O3 C35 C36 C37 179.09(16) . .
C34 C35 C36 C37 -0.5(3) . .
O3 C35 C36 C40 -2.1(3) . .
C34 C35 C36 C40 178.26(16) . .
C35 C36 C37 C38 0.1(3) . .
C40 C36 C37 C38 -178.63(18) . .
C36 C37 C38 C39 0.2(3) . .
C36 C37 C38 C45 179.38(19) . .
C37 C38 C39 C34 -0.2(3) . .
C45 C38 C39 C34 -179.32(18) . .
C35 C34 C39 C38 -0.2(3) . .
C33 C34 C39 C38 174.32(16) . .
C37 C36 C40 C41 -8.0(3) . .
C35 C36 C40 C41 173.29(16) . .
C36 C40 C41 C44 -60.9(2) . .
C36 C40 C41 C43 -178.19(17) . .
C36 C40 C41 C42 65.9(2) . .
C106 C101 C102 C103 0.0(4) . .
C101 C102 C103 C104 -1.9(4) . .
C102 C103 C104 C105 2.5(4) . .
C103 C104 C105 C106 -1.1(4) . .
C102 C101 C106 C105 1.3(4) . .
C104 C105 C106 C101 -0.7(4) . .
C206 C201 C202 C203 0.1(5) . .
C201 C202 C203 C204 0.9(6) . .
C202 C203 C204 C205 -1.1(6) . .
C203 C204 C205 C206 0.4(5) . .
C204 C205 C206 C201 0.5(5) . .
C202 C201 C206 C205 -0.7(5) . .
